data_7134095
loop_
_publ_author_name
'Liang, Linfeng'
'Ding, Yin-Kang'
'Yin, Yang'
'Yang, Feng-Fan'
'Yang, Jing'

_publ_section_title
;
 Synthesis of an Ammelide-Based Ultra-microporous Cd-MOF for Sensitive
 Detection of Dichromate Ions
;
_journal_name_full 'Chemical Communications'
_journal_paper_doi 10.1039/D4CC05516K
_journal_year 2025
_chemical_absolute_configuration rm
_chemical_formula_moiety 'C6 H6 Cd N8 O4, 1[C3H7NO]'
_chemical_formula_sum 'C6 H6 Cd N8 O4'
_chemical_formula_weight 366.59
_space_group_crystal_system trigonal
_space_group_IT_number 152
_space_group_name_Hall 'P 31 2"'
_space_group_name_H-M_alt 'P 31 2 1'
_atom_sites_solution_hydrogens geom
_audit_creation_date 2024-12-08
_audit_creation_method
;
Olex2 1.5
(compiled 2023.02.24 svn.rf166f9f3 for OlexSys, GUI svn.r6725)
;
_audit_update_record
;
2024-12-11 deposited with the CCDC.	2024-12-26 downloaded from the CCDC.
;
_cell_angle_alpha 90
_cell_angle_beta 90
_cell_angle_gamma 120
_cell_formula_units_Z 3
_cell_length_a 12.7618(2)
_cell_length_b 12.7618(2)
_cell_length_c 7.6340(2)
_cell_measurement_reflns_used 13941
_cell_measurement_temperature 293(2)
_cell_measurement_theta_max 37.8420
_cell_measurement_theta_min 2.0460
_cell_volume 1076.73(4)
_computing_cell_refinement 'CrysAlisPro 1.171.40.67a (Rigaku OD, 2019)'
_computing_data_collection 'CrysAlisPro 1.171.40.67a (Rigaku OD, 2019)'
_computing_data_reduction 'CrysAlisPro 1.171.40.67a (Rigaku OD, 2019)'
_computing_molecular_graphics 'Olex2 1.5 (Dolomanov et al., 2009)'
_computing_publication_material 'Olex2 1.5 (Dolomanov et al., 2009)'
_computing_structure_refinement 'SHELXL 2017/1 (Sheldrick, 2015)'
_computing_structure_solution 'olex2.solve 1.5 (Bourhis et al., 2015)'
_diffrn_ambient_temperature 293(2)
_diffrn_measured_fraction_theta_full 0.983
_diffrn_measured_fraction_theta_max 0.958
_diffrn_measurement_details
;
List of Runs (angles in degrees, time in seconds):

  # Type    Start    End  Width  t~exp~   \w     \q     \k     \f   Frames
#--------------------------------------------------------------------------
  1  \w      7.66 119.16   0.50   10.00    --   28.00  59.94 -20.34  223
  2  \w      7.66 119.16   0.50   10.00    --   28.00  59.94  69.66  223
  3  \w      7.66 119.16   0.50   10.00    --   28.00  59.94 159.66  223
  4  \w      7.66 119.16   0.50   10.00    --   28.00  59.94-110.34  223
;
_diffrn_measurement_device 'abstract diffractometer'
_diffrn_measurement_device_type 'Saxi-CrysAlisPro-abstract goniometer imported SAXI images'
_diffrn_measurement_method '\w scans'
_diffrn_radiation_type MoK\a
_diffrn_radiation_wavelength 0.71073
_diffrn_reflns_av_R_equivalents 0.0484
_diffrn_reflns_av_unetI/netI 0.0257
_diffrn_reflns_Laue_measured_fraction_full 0.983
_diffrn_reflns_Laue_measured_fraction_max 0.958
_diffrn_reflns_limit_h_max 21
_diffrn_reflns_limit_h_min -20
_diffrn_reflns_limit_k_max 21
_diffrn_reflns_limit_k_min -21
_diffrn_reflns_limit_l_max 13
_diffrn_reflns_limit_l_min -9
_diffrn_reflns_number 17797
_diffrn_reflns_point_group_measured_fraction_full 0.985
_diffrn_reflns_point_group_measured_fraction_max 0.936
_diffrn_reflns_theta_full 25.242
_diffrn_reflns_theta_max 37.968
_diffrn_reflns_theta_min 4.553
_exptl_absorpt_coefficient_mu 1.543
_exptl_absorpt_correction_T_max 1.00000
_exptl_absorpt_correction_T_min 0.83763
_exptl_absorpt_correction_type multi-scan
_exptl_absorpt_process_details
;
CrysAlisPro 1.171.40.67a (Rigaku Oxford Diffraction, 2019)
Empirical absorption correction using spherical harmonics,
 implemented in SCALE3 ABSPACK scaling algorithm.
;
_exptl_crystal_colour colourless
_exptl_crystal_colour_primary colourless
_exptl_crystal_density_diffrn 1.696
_exptl_crystal_description rod
_exptl_crystal_F_000 534
_refine_diff_density_max 1.393
_refine_diff_density_min -0.921
_refine_diff_density_rms 0.171
_refine_ls_abs_structure_details
;
 Flack x determined using 1522 quotients [(I+)-(I-)]/[(I+)+(I-)]
 (Parsons, Flack and Wagner, Acta Cryst. B69 (2013) 249-259).
;
_refine_ls_abs_structure_Flack 0.021(13)
_refine_ls_extinction_method none
_refine_ls_goodness_of_fit_ref 1.125
_refine_ls_hydrogen_treatment constr
_refine_ls_matrix_type full
_refine_ls_number_parameters 87
_refine_ls_number_reflns 3670
_refine_ls_number_restraints 0
_refine_ls_restrained_S_all 1.125
_refine_ls_R_factor_all 0.0338
_refine_ls_R_factor_gt 0.0327
_refine_ls_shift/su_max 0.000
_refine_ls_shift/su_mean 0.000
_refine_ls_structure_factor_coef Fsqd
_refine_ls_weighting_details 'w=1/[\s^2^(Fo^2^)+(0.0624P)^2^+0.1325P] where P=(Fo^2^+2Fc^2^)/3'
_refine_ls_weighting_scheme calc
_refine_ls_wR_factor_gt 0.0888
_refine_ls_wR_factor_ref 0.0892
_reflns_Friedel_coverage 0.776
_reflns_Friedel_fraction_full 0.987
_reflns_Friedel_fraction_max 0.909
_reflns_number_gt 3542
_reflns_number_total 3670
_reflns_threshold_expression 'I > 2\s(I)'
_cod_data_source_file d4cc05516k2.cif
_cod_data_source_block 1
_cod_database_code 7134095
_shelx_shelxl_version_number 2017/1
_shelx_space_group_comment
;
The symmetry employed for this shelxl refinement is uniquely defined
by the following loop, which should always be used as a source of
symmetry information in preference to the above space-group names.
They are only intended as comments.
;
_olex2_refinement_description
;
1. Fixed Uiso
 At 1.2 times of:
  All N(H) groups, All N(H,H) groups
2.a Aromatic/amide H refined with riding coordinates:
 N004(H004)
2.b X=CH2 refined with riding coordinates:
 N008(H00A,H00B)
;
_smtbx_masks_special_details
;
A solvent mask was calculated and 236 electrons were 
found in a volume of 330\%A^3^ in 1 void per unit cell. 
This is consistent with the presence of 
1[C3H7NO] per Asymmetric Unit 
which account for 240 electrons 
per unit cell.
;
_smtbx_masks_void_probe_radius 1.2
_smtbx_masks_void_truncation_radius 1.2
_olex2_submission_special_instructions 'No special instructions were received'
_oxdiff_exptl_absorpt_empirical_details
;
Empirical correction (ABSPACK) includes:
- Absorption correction using spherical harmonics
- Frame scaling
;

loop_
_space_group_symop_operation_xyz
'x, y, z'
'-y, x-y, z+1/3'
'-x+y, -x, z+2/3'
'y, x, -z'
'x-y, -y, -z+2/3'
'-x, -x+y, -z+1/3'

loop_
_atom_site_label
_atom_site_type_symbol
_atom_site_fract_x
_atom_site_fract_y
_atom_site_fract_z
_atom_site_U_iso_or_equiv
_atom_site_adp_type
_atom_site_occupancy
_atom_site_site_symmetry_order
_atom_site_calc_flag
_atom_site_refinement_flags_posn
_atom_site_refinement_flags_adp
_atom_site_refinement_flags_occupancy
_atom_site_disorder_assembly
_atom_site_disorder_group
Cd00 Cd 0.53239(2) 1.000000 0.333333 0.02026(7) Uani 1 2 d S T P . .
O002 O -0.0111(2) 0.6045(2) 0.3819(3) 0.0316(5) Uani 1 1 d . . . . .
O003 O 0.3315(2) 0.8661(3) 0.0953(3) 0.0390(6) Uani 1 1 d . . . . .
N004 N 0.1582(2) 0.7404(3) 0.2361(3) 0.0313(6) Uani 1 1 d . . . . .
H004 H 0.119136 0.721210 0.138604 0.038 Uiso 1 1 calc R U . . .
N005 N 0.1548(2) 0.7186(3) 0.5411(3) 0.0268(4) Uani 1 1 d . . . . .
C006 C 0.0973(2) 0.6864(3) 0.3863(4) 0.0258(5) Uani 1 1 d . . . . .
N007 N 0.3366(2) 0.8574(3) 0.3921(3) 0.0266(4) Uani 1 1 d . . . . .
N008 N 0.3292(3) 0.8444(3) 0.6911(4) 0.0403(8) Uani 1 1 d . . . . .
H00A H 0.404433 0.899103 0.693842 0.048 Uiso 1 1 calc R U . . .
H00B H 0.290689 0.813837 0.787133 0.048 Uiso 1 1 calc R U . . .
C009 C 0.2725(3) 0.8070(3) 0.5386(3) 0.0252(4) Uani 1 1 d . . . . .
C00A C 0.2793(3) 0.8243(3) 0.2345(3) 0.0275(5) Uani 1 1 d . . . . .

loop_
_atom_site_aniso_label
_atom_site_aniso_U_11
_atom_site_aniso_U_22
_atom_site_aniso_U_33
_atom_site_aniso_U_23
_atom_site_aniso_U_13
_atom_site_aniso_U_12
Cd00 0.02239(9) 0.01750(10) 0.01926(10) -0.00153(7) -0.00076(3) 0.00875(5)
O002 0.0208(8) 0.0325(11) 0.0305(10) 0.0087(8) -0.0012(7) 0.0050(7)
O003 0.0280(10) 0.0463(14) 0.0220(8) 0.0042(9) 0.0043(7) 0.0030(9)
N004 0.0232(10) 0.0346(13) 0.0216(9) 0.0062(8) -0.0014(7) 0.0036(9)
N005 0.0228(9) 0.0279(10) 0.0212(9) 0.0057(8) 0.0019(7) 0.0062(8)
C006 0.0236(10) 0.0273(11) 0.0228(9) 0.0072(8) 0.0024(8) 0.0099(9)
N007 0.0206(9) 0.0283(10) 0.0207(9) 0.0012(8) 0.0017(7) 0.0046(8)
N008 0.0309(13) 0.0472(17) 0.0207(9) 0.0003(10) -0.0027(9) 0.0029(12)
C009 0.0233(10) 0.0259(11) 0.0198(9) 0.0007(8) -0.0011(8) 0.0075(9)
C00A 0.0220(10) 0.0277(12) 0.0221(10) 0.0010(8) 0.0005(8) 0.0043(9)

loop_
_atom_type_symbol
_atom_type_description
_atom_type_scat_dispersion_real
_atom_type_scat_dispersion_imag
_atom_type_scat_source
C C 0.0033 0.0016 'International Tables Vol C Tables 4.2.6.8 and 6.1.1.4'
H H 0.0000 0.0000 'International Tables Vol C Tables 4.2.6.8 and 6.1.1.4'
Cd Cd -0.8075 1.2024 'International Tables Vol C Tables 4.2.6.8 and 6.1.1.4'
N N 0.0061 0.0033 'International Tables Vol C Tables 4.2.6.8 and 6.1.1.4'
O O 0.0106 0.0060 'International Tables Vol C Tables 4.2.6.8 and 6.1.1.4'

loop_
_geom_angle_atom_site_label_1
_geom_angle_atom_site_label_2
_geom_angle_atom_site_label_3
_geom_angle
_geom_angle_site_symmetry_1
_geom_angle_site_symmetry_3
_geom_angle_publ_flag
O002 Cd00 O002 131.02(14) 3_564 4_566 ?
O002 Cd00 N005 94.94(9) 3_564 4_566 ?
O002 Cd00 N005 55.57(8) 4_566 4_566 ?
O002 Cd00 N005 55.57(8) 3_564 3_564 ?
O002 Cd00 N005 94.94(9) 4_566 3_564 ?
N005 Cd00 N005 109.37(15) 3_564 4_566 ?
N007 Cd00 O002 120.19(9) 5_675 4_566 ?
N007 Cd00 O002 94.26(9) 5_675 3_564 ?
N007 Cd00 O002 94.26(9) . 4_566 ?
N007 Cd00 O002 120.19(9) . 3_564 ?
N007 Cd00 N005 89.38(11) 5_675 4_566 ?
N007 Cd00 N005 144.63(9) 5_675 3_564 ?
N007 Cd00 N005 89.38(10) . 3_564 ?
N007 Cd00 N005 144.63(9) . 4_566 ?
N007 Cd00 N007 91.78(16) 5_675 . ?
C006 O002 Cd00 92.47(18) . 2_665 ?
C006 N004 H004 118.8 . . ?
C006 N004 C00A 122.5(2) . . ?
C00A N004 H004 118.8 . . ?
C006 N005 Cd00 89.72(17) . 2_665 ?
C006 N005 C009 116.8(2) . . ?
C009 N005 Cd00 148.2(2) . 2_665 ?
O002 C006 Cd00 60.48(15) . 2_665 ?
O002 C006 N004 120.8(3) . . ?
O002 C006 N005 119.1(3) . . ?
N004 C006 Cd00 163.1(3) . 2_665 ?
N005 C006 Cd00 61.03(15) . 2_665 ?
N005 C006 N004 120.0(2) . . ?
C009 N007 Cd00 135.0(2) . . ?
C009 N007 C00A 118.9(2) . . ?
C00A N007 Cd00 106.11(18) . . ?
H00A N008 H00B 120.0 . . ?
C009 N008 H00A 120.0 . . ?
C009 N008 H00B 120.0 . . ?
N007 C009 N005 124.5(3) . . ?
N008 C009 N005 117.7(3) . . ?
N008 C009 N007 117.8(3) . . ?
O003 C00A N004 120.2(3) . . ?
O003 C00A N007 122.7(3) . . ?
N007 C00A N004 117.1(2) . . ?

loop_
_geom_bond_atom_site_label_1
_geom_bond_atom_site_label_2
_geom_bond_distance
_geom_bond_site_symmetry_2
_geom_bond_publ_flag
Cd00 O002 2.393(2) 3_564 ?
Cd00 O002 2.393(2) 4_566 ?
Cd00 N005 2.403(3) 4_566 ?
Cd00 N005 2.403(3) 3_564 ?
Cd00 N007 2.283(2) 5_675 ?
Cd00 N007 2.283(2) . ?
O002 C006 1.250(4) . ?
O003 C00A 1.226(4) . ?
N004 H004 0.8600 . ?
N004 C006 1.363(4) . ?
N004 C00A 1.371(4) . ?
N005 C006 1.342(4) . ?
N005 C009 1.355(4) . ?
N007 C009 1.344(4) . ?
N007 C00A 1.361(4) . ?
N008 H00A 0.8600 . ?
N008 H00B 0.8600 . ?
N008 C009 1.327(4) . ?

loop_
_geom_torsion_atom_site_label_1
_geom_torsion_atom_site_label_2
_geom_torsion_atom_site_label_3
_geom_torsion_atom_site_label_4
_geom_torsion
_geom_torsion_site_symmetry_1
_geom_torsion_site_symmetry_2
_geom_torsion_site_symmetry_3
_geom_torsion_site_symmetry_4
_geom_torsion_publ_flag
Cd00 O002 C006 N004 160.5(3) 2_665 . . . ?
Cd00 O002 C006 N005 -17.7(3) 2_665 . . . ?
Cd00 N005 C006 O002 17.6(3) 2_665 . . . ?
Cd00 N005 C006 N004 -160.6(3) 2_665 . . . ?
Cd00 N005 C009 N007 138.7(4) 2_665 . . . ?
Cd00 N005 C009 N008 -39.7(6) 2_665 . . . ?
Cd00 N007 C009 N005 -177.8(3) . . . . ?
Cd00 N007 C009 N008 0.7(5) . . . . ?
Cd00 N007 C00A O003 1.6(4) . . . . ?
Cd00 N007 C00A N004 -178.5(3) . . . . ?
C006 N004 C00A O003 176.4(4) . . . . ?
C006 N004 C00A N007 -3.5(5) . . . . ?
C006 N005 C009 N007 -4.9(5) . . . . ?
C006 N005 C009 N008 176.7(3) . . . . ?
C009 N005 C006 Cd00 161.8(3) . . . 2_665 ?
C009 N005 C006 O002 179.4(3) . . . . ?
C009 N005 C006 N004 1.2(5) . . . . ?
C009 N007 C00A O003 -179.9(4) . . . . ?
C009 N007 C00A N004 0.0(5) . . . . ?
C00A N004 C006 Cd00 -85.7(8) . . . 2_665 ?
C00A N004 C006 O002 -175.2(3) . . . . ?
C00A N004 C006 N005 3.0(5) . . . . ?
C00A N007 C009 N005 4.3(5) . . . . ?
C00A N007 C009 N008 -177.3(4) . . . . ?

loop_
_smtbx_masks_void_nr
_smtbx_masks_void_average_x
_smtbx_masks_void_average_y
_smtbx_masks_void_average_z
_smtbx_masks_void_volume
_smtbx_masks_void_count_electrons
_smtbx_masks_void_content
1 0.000 0.000 -0.702 329.6 235.5 '6 C3H7NO'
